data_1575841
loop_
_publ_author_name
'Jim\'enez, Ver\'onica'
'Gonz\'alez, Carmen'
'Serrano, Joaqu\'in L\'opez'
'Fern\'andez de C\'ordova, Francisco'
'Pizzano, Antonio'

_publ_section_title
;
 Non-bifunctional Mn catalysts based on phosphine--phosphites for the
 hydrogenation of carbonyl substrates
;
_journal_issue 22
_journal_name_full 'Catalysis Science &amp; Technology'
_journal_page_first 6666
_journal_page_last 6677
_journal_paper_doi 10.1039/D5CY00906E
_journal_volume 15
_journal_year 2025
_chemical_formula_moiety 'C49 H54 Br Mn O6 P2'
_chemical_formula_sum 'C49 H54 Br Mn O6 P2'
_chemical_formula_weight 935.71
_space_group_crystal_system triclinic
_space_group_IT_number 2
_space_group_name_Hall '-P 1'
_space_group_name_H-M_alt 'P -1'
_atom_sites_solution_hydrogens geom
_atom_sites_solution_primary dual
_audit_creation_date 2025-09-02
_audit_creation_method
;
Olex2 1.5
(compiled 2025.07.13 svn.rb7424aed for OlexSys, GUI svn.r7314)
;
_audit_update_record
;
2025-09-03 deposited with the CCDC.	2025-09-22 downloaded from the CCDC.
;
_cell_angle_alpha 79.160(2)
_cell_angle_beta 85.944(2)
_cell_angle_gamma 80.855(2)
_cell_formula_units_Z 2
_cell_length_a 9.3612(4)
_cell_length_b 10.4559(4)
_cell_length_c 24.2055(10)
_cell_measurement_reflns_used 9923
_cell_measurement_temperature 193.00
_cell_measurement_theta_max 28.250
_cell_measurement_theta_min 2.205
_cell_volume 2295.34(16)
_computing_cell_refinement 'SAINT V8.40B (?, 2016)'
_computing_data_collection 'Apex5 v2023.9-2 (Bruker, 2023)'
_computing_data_reduction 'SAINT V8.40B (?, 2016)'
_computing_molecular_graphics 'Olex2 1.5 (Dolomanov et al., 2009)'
_computing_publication_material 'Olex2 1.5 (Dolomanov et al., 2009)'
_computing_structure_refinement 'XL  (Sheldrick, 2008)'
_computing_structure_solution 'SHELXT 2018/2 (Sheldrick, 2018)'
_diffrn_ambient_temperature 193.00
_diffrn_detector 'Bruker APEX2 area detector'
_diffrn_detector_area_resol_mean 7.9
_diffrn_detector_type 'CCD area detector'
_diffrn_measured_fraction_theta_full 1.000
_diffrn_measured_fraction_theta_max 0.995
_diffrn_measurement_device 'three-circle diffractometer'
_diffrn_measurement_device_type 'Bruker SMART APEX2 area detector'
_diffrn_measurement_method '\w and \f scans'
_diffrn_radiation_monochromator 'mirror optics'
_diffrn_radiation_probe x-ray
_diffrn_radiation_type MoK\a
_diffrn_radiation_wavelength 0.71073
_diffrn_reflns_av_R_equivalents 0.0799
_diffrn_reflns_av_unetI/netI 0.0349
_diffrn_reflns_Laue_measured_fraction_full 1.000
_diffrn_reflns_Laue_measured_fraction_max 0.995
_diffrn_reflns_limit_h_max 12
_diffrn_reflns_limit_h_min -12
_diffrn_reflns_limit_k_max 13
_diffrn_reflns_limit_k_min -13
_diffrn_reflns_limit_l_max 32
_diffrn_reflns_limit_l_min -32
_diffrn_reflns_number 125244
_diffrn_reflns_point_group_measured_fraction_full 1.000
_diffrn_reflns_point_group_measured_fraction_max 0.995
_diffrn_reflns_theta_full 25.242
_diffrn_reflns_theta_max 28.339
_diffrn_reflns_theta_min 2.005
_diffrn_source 'microfocus sealed X-ray tube'
_diffrn_source_current 1.4
_diffrn_source_power 0.07
_diffrn_source_type 'Incoatec I\ms'
_diffrn_source_voltage 50.0
_exptl_absorpt_coefficient_mu 1.275
_exptl_absorpt_correction_T_max 0.7457
_exptl_absorpt_correction_T_min 0.6821
_exptl_absorpt_correction_type multi-scan
_exptl_absorpt_process_details
;
SADABS-2016/2 (Bruker,2016/2) was used for absorption correction.
wR2(int) was 0.0991 before and 0.0663 after correction.
The Ratio of minimum to maximum transmission is 0.9147.
The \l/2 correction factor is Not present.
;
_exptl_crystal_colour orange
_exptl_crystal_colour_primary orange
_exptl_crystal_density_diffrn 1.354
_exptl_crystal_description plate
_exptl_crystal_F_000 972
_exptl_crystal_recrystallization_method 'Re-crystallisation from solvent: CH2Cl2'
_exptl_crystal_size_max 0.14
_exptl_crystal_size_mid 0.09
_exptl_crystal_size_min 0.01
_refine_diff_density_max 0.393
_refine_diff_density_min -0.361
_refine_diff_density_rms 0.061
_refine_ls_extinction_method none
_refine_ls_goodness_of_fit_ref 1.052
_refine_ls_hydrogen_treatment constr
_refine_ls_matrix_type full
_refine_ls_number_parameters 572
_refine_ls_number_reflns 11398
_refine_ls_number_restraints 15
_refine_ls_restrained_S_all 1.052
_refine_ls_R_factor_all 0.0547
_refine_ls_R_factor_gt 0.0343
_refine_ls_shift/su_max 0.002
_refine_ls_shift/su_mean 0.000
_refine_ls_structure_factor_coef Fsqd
_refine_ls_weighting_details 'w=1/[\s^2^(Fo^2^)+(0.0281P)^2^+1.4712P] where P=(Fo^2^+2Fc^2^)/3'
_refine_ls_weighting_scheme calc
_refine_ls_wR_factor_gt 0.0717
_refine_ls_wR_factor_ref 0.0816
_reflns_Friedel_coverage 0.000
_reflns_number_gt 9017
_reflns_number_total 11398
_reflns_threshold_expression 'I > 2\s(I)'
_cod_data_source_file d5cy00906e3.cif
_cod_data_source_block apm0123a_0m
_cod_depositor_comments 'Adding full bibliography for 1575841.cif.'
_cod_database_code 1575841
_shelx_shelxl_version_number 2019/3
_shelx_space_group_comment
;
The symmetry employed for this shelxl refinement is uniquely defined
by the following loop, which should always be used as a source of
symmetry information in preference to the above space-group names.
They are only intended as comments.
;
_shelx_estimated_absorpt_t_max 0.987
_shelx_estimated_absorpt_t_min 0.842
_olex2_refinement_description
;
1. Fixed Uiso
 At 1.2 times of:
  All C(H) groups
 At 1.5 times of:
  All C(H,H,H) groups
2. Restrained distances
 Mn1-C3 \\sim Mn1-C3A
 with sigma of 0.02
 Mn1-O3 \\sim Mn1-O3A
 with sigma of 0.04
3. Rigid bond restraints
 O3A, C3A
 with sigma for 1-2 distances of 0.01 and sigma for 1-3 distances of 0.01
4. Uiso/Uaniso restraints and constraints
Mn1 \\sim O3A \\sim C3A: within 2A with sigma of 0.01 and sigma for terminal
atoms of 0.02 within 2A
5. Others
 Sof(Br1A)=Sof(O3A)=Sof(C3A)=1-FVAR(1)
 Sof(Br1)=Sof(O3)=Sof(C3)=FVAR(1)
6.a Aromatic/amide H refined with riding coordinates:
 C5(H5), C6(H6), C7(H7), C8(H8), C9(H9), C11(H11), C12(H12), C13(H13),
 C14(H14), C15(H15), C17(H17), C18(H18), C19(H19), C20(H20), C24(H24), C26(H26),
  C39(H39), C41(H41)
6.b Idealised Me refined as rotating group:
 C29(H29A,H29B,H29C), C30(H30A,H30B,H30C), C31(H31A,H31B,H31C), C33(H33A,H33B,
 H33C), C34(H34A,H34B,H34C), C35(H35A,H35B,H35C), C43(H43C,H43A,H43B), C44(H44B,
 H44C,H44A), C45(H45A,H45B,H45C), C47(H47B,H47C,H47A), C48(H48C,H48A,H48B),
 C49(H49A,H49C,H49B)
;
_olex2_submission_special_instructions 'No special instructions were received'

loop_
_space_group_symop_operation_xyz
'x, y, z'
'-x, -y, -z'

loop_
_atom_site_label
_atom_site_type_symbol
_atom_site_fract_x
_atom_site_fract_y
_atom_site_fract_z
_atom_site_U_iso_or_equiv
_atom_site_adp_type
_atom_site_occupancy
_atom_site_site_symmetry_order
_atom_site_calc_flag
_atom_site_refinement_flags_posn
_atom_site_refinement_flags_adp
_atom_site_refinement_flags_occupancy
_atom_site_disorder_assembly
_atom_site_disorder_group
Br1 Br 0.06346(4) 0.31666(4) 0.65982(2) 0.02971(9) Uani 0.9238(15) 1 d . . P A 1
Mn1 Mn 0.32046(3) 0.35402(3) 0.66330(2) 0.02022(7) Uani 1 1 d D U . . .
P1 P 0.38423(5) 0.21285(5) 0.59846(2) 0.01878(10) Uani 1 1 d . . . . .
O1 O 0.2221(2) 0.55399(15) 0.73501(7) 0.0503(5) Uani 1 1 d . . . . .
C1 C 0.2568(3) 0.4725(2) 0.71000(9) 0.0314(5) Uani 1 1 d . . . . .
Br1A Br 0.2910(9) 0.5418(11) 0.5820(5) 0.055(4) Uani 0.0762(15) 1 d . . P A 2
P2 P 0.34570(5) 0.17615(4) 0.73156(2) 0.01922(10) Uani 1 1 d . . . . .
O2 O 0.61181(19) 0.40266(17) 0.68330(7) 0.0444(4) Uani 1 1 d . . . . .
C2 C 0.5016(2) 0.38075(19) 0.67357(8) 0.0290(4) Uani 1 1 d . . . . .
O3 O 0.2785(7) 0.5743(6) 0.5658(3) 0.0475(16) Uani 0.9238(15) 1 d D . P A 1
C3 C 0.2944(6) 0.4884(4) 0.6036(2) 0.0302(9) Uani 0.9238(15) 1 d D . P A 1
O3A O 0.011(3) 0.321(4) 0.6510(14) 0.038(7) Uani 0.0762(15) 1 d D U P A 2
C3A C 0.133(2) 0.339(3) 0.6575(13) 0.032(4) Uani 0.0762(15) 1 d D U P A 2
O4 O 0.30475(16) 0.04084(13) 0.72027(5) 0.0274(3) Uani 1 1 d . . . . .
C4 C 0.3240(2) 0.27657(18) 0.52609(8) 0.0212(4) Uani 1 1 d . . . . .
O5 O 0.51216(14) 0.13865(12) 0.74754(5) 0.0224(3) Uani 1 1 d . . . . .
C5 C 0.1788(2) 0.3259(2) 0.51737(9) 0.0312(5) Uani 1 1 d . . . . .
H5 H 0.111339 0.324956 0.548614 0.037 Uiso 1 1 calc R U . . .
O6 O 0.25984(14) 0.16309(12) 0.79211(5) 0.0214(3) Uani 1 1 d . . . . .
C6 C 0.1315(3) 0.3765(2) 0.46342(9) 0.0365(5) Uani 1 1 d . . . . .
H6 H 0.031896 0.409439 0.458036 0.044 Uiso 1 1 calc R U . . .
C7 C 0.2279(3) 0.3792(2) 0.41768(9) 0.0358(5) Uani 1 1 d . . . . .
H7 H 0.195496 0.415093 0.380871 0.043 Uiso 1 1 calc R U . . .
C8 C 0.3715(3) 0.3295(2) 0.42578(9) 0.0370(5) Uani 1 1 d . . . . .
H8 H 0.438238 0.330314 0.394311 0.044 Uiso 1 1 calc R U . . .
C9 C 0.4200(2) 0.2781(2) 0.47965(8) 0.0298(4) Uani 1 1 d . . . . .
H9 H 0.519424 0.243908 0.484662 0.036 Uiso 1 1 calc R U . . .
C10 C 0.5776(2) 0.16398(19) 0.58525(8) 0.0231(4) Uani 1 1 d . . . . .
C11 C 0.6650(2) 0.2628(2) 0.57397(9) 0.0295(4) Uani 1 1 d . . . . .
H11 H 0.623320 0.351393 0.574952 0.035 Uiso 1 1 calc R U . . .
C12 C 0.8113(2) 0.2336(2) 0.56141(9) 0.0356(5) Uani 1 1 d . . . . .
H12 H 0.870028 0.301659 0.554131 0.043 Uiso 1 1 calc R U . . .
C13 C 0.8722(2) 0.1050(3) 0.55944(9) 0.0385(5) Uani 1 1 d . . . . .
H13 H 0.973060 0.084610 0.551043 0.046 Uiso 1 1 calc R U . . .
C14 C 0.7870(2) 0.0060(2) 0.56963(9) 0.0346(5) Uani 1 1 d . . . . .
H14 H 0.829201 -0.082080 0.567852 0.042 Uiso 1 1 calc R U . . .
C15 C 0.6397(2) 0.0348(2) 0.58249(8) 0.0268(4) Uani 1 1 d . . . . .
H15 H 0.581246 -0.033416 0.589393 0.032 Uiso 1 1 calc R U . . .
C16 C 0.3102(2) 0.05829(17) 0.61669(8) 0.0201(4) Uani 1 1 d . . . . .
C17 C 0.2806(2) -0.00490(18) 0.57345(8) 0.0238(4) Uani 1 1 d . . . . .
H17 H 0.302757 0.032777 0.535560 0.029 Uiso 1 1 calc R U . . .
C18 C 0.2207(2) -0.11929(19) 0.58391(9) 0.0286(4) Uani 1 1 d . . . . .
H18 H 0.202601 -0.159956 0.553682 0.034 Uiso 1 1 calc R U . . .
C19 C 0.1871(2) -0.17479(19) 0.63900(9) 0.0297(4) Uani 1 1 d . . . . .
H19 H 0.143788 -0.252859 0.646642 0.036 Uiso 1 1 calc R U . . .
C20 C 0.2165(2) -0.11656(19) 0.68271(8) 0.0267(4) Uani 1 1 d . . . . .
H20 H 0.194780 -0.155396 0.720488 0.032 Uiso 1 1 calc R U . . .
C21 C 0.2774(2) -0.00183(17) 0.67169(8) 0.0206(4) Uani 1 1 d . . . . .
C22 C 0.5689(2) 0.08224(18) 0.80036(7) 0.0205(4) Uani 1 1 d . . . . .
C23 C 0.6798(2) -0.02590(18) 0.80421(8) 0.0242(4) Uani 1 1 d . . . . .
C24 C 0.7347(2) -0.07295(19) 0.85743(8) 0.0251(4) Uani 1 1 d . . . . .
H24 H 0.805672 -0.149530 0.861951 0.030 Uiso 1 1 calc R U . . .
C25 C 0.6923(2) -0.01494(19) 0.90446(8) 0.0233(4) Uani 1 1 d . . . . .
C26 C 0.5880(2) 0.09555(19) 0.89740(8) 0.0229(4) Uani 1 1 d . . . . .
H26 H 0.559027 0.138744 0.928450 0.027 Uiso 1 1 calc R U . . .
C27 C 0.5235(2) 0.14588(18) 0.84542(8) 0.0212(4) Uani 1 1 d . . . . .
C28 C 0.7466(2) -0.0848(2) 0.75324(8) 0.0298(4) Uani 1 1 d . . . . .
C29 C 0.8151(2) 0.0214(2) 0.71181(9) 0.0348(5) Uani 1 1 d . . . . .
H29A H 0.884821 0.055847 0.731315 0.052 Uiso 1 1 calc R U . . .
H29B H 0.739213 0.093213 0.697200 0.052 Uiso 1 1 calc R U . . .
H29C H 0.865065 -0.017273 0.680521 0.052 Uiso 1 1 calc R U . . .
C30 C 0.6352(3) -0.1394(2) 0.72446(10) 0.0425(6) Uani 1 1 d . . . . .
H30A H 0.684162 -0.185652 0.695144 0.064 Uiso 1 1 calc R U . . .
H30B H 0.563185 -0.066717 0.707421 0.064 Uiso 1 1 calc R U . . .
H30C H 0.586784 -0.200809 0.752394 0.064 Uiso 1 1 calc R U . . .
C31 C 0.8697(3) -0.1989(3) 0.77055(11) 0.0556(8) Uani 1 1 d . . . . .
H31A H 0.910749 -0.234294 0.737181 0.083 Uiso 1 1 calc R U . . .
H31B H 0.831256 -0.268522 0.797701 0.083 Uiso 1 1 calc R U . . .
H31C H 0.945298 -0.166646 0.787802 0.083 Uiso 1 1 calc R U . . .
C32 C 0.7623(2) -0.0760(2) 0.96075(8) 0.0270(4) Uani 1 1 d . . . . .
C33 C 0.9279(2) -0.0948(3) 0.95206(10) 0.0394(5) Uani 1 1 d . . . . .
H33A H 0.972330 -0.133435 0.988042 0.059 Uiso 1 1 calc R U . . .
H33B H 0.959447 -0.009264 0.937699 0.059 Uiso 1 1 calc R U . . .
H33C H 0.957531 -0.153654 0.924895 0.059 Uiso 1 1 calc R U . . .
C34 C 0.7137(3) -0.2103(2) 0.98253(10) 0.0410(6) Uani 1 1 d . . . . .
H34A H 0.747076 -0.269335 0.955728 0.062 Uiso 1 1 calc R U . . .
H34B H 0.607812 -0.199307 0.986661 0.062 Uiso 1 1 calc R U . . .
H34C H 0.755210 -0.248106 1.019139 0.062 Uiso 1 1 calc R U . . .
C35 C 0.7206(2) 0.0111(2) 1.00532(9) 0.0335(5) Uani 1 1 d . . . . .
H35A H 0.769083 -0.030262 1.040192 0.050 Uiso 1 1 calc R U . . .
H35B H 0.615420 0.021721 1.012614 0.050 Uiso 1 1 calc R U . . .
H35C H 0.750454 0.097597 0.991677 0.050 Uiso 1 1 calc R U . . .
C36 C 0.4069(2) 0.26141(18) 0.84360(7) 0.0207(4) Uani 1 1 d . . . . .
C37 C 0.2698(2) 0.25847(17) 0.82501(7) 0.0207(4) Uani 1 1 d . . . . .
C38 C 0.1467(2) 0.34048(18) 0.84030(8) 0.0231(4) Uani 1 1 d . . . . .
C39 C 0.1746(2) 0.44522(19) 0.86454(8) 0.0270(4) Uani 1 1 d . . . . .
H39 H 0.094172 0.506072 0.874025 0.032 Uiso 1 1 calc R U . . .
C40 C 0.3119(2) 0.46602(19) 0.87562(8) 0.0276(4) Uani 1 1 d . . . . .
C41 C 0.4270(2) 0.36845(19) 0.86775(8) 0.0261(4) Uani 1 1 d . . . . .
H41 H 0.520575 0.374529 0.878923 0.031 Uiso 1 1 calc R U . . .
C42 C -0.0122(2) 0.3224(2) 0.83634(9) 0.0275(4) Uani 1 1 d . . . . .
C43 C -0.0331(3) 0.1939(2) 0.81822(11) 0.0394(5) Uani 1 1 d . . . . .
H43C H 0.020533 0.119041 0.842753 0.059 Uiso 1 1 calc R U . . .
H43A H 0.003064 0.194994 0.779165 0.059 Uiso 1 1 calc R U . . .
H43B H -0.136326 0.185671 0.821163 0.059 Uiso 1 1 calc R U . . .
C44 C -0.0908(3) 0.4360(3) 0.79507(12) 0.0464(6) Uani 1 1 d . . . . .
H44B H -0.193083 0.425740 0.794989 0.070 Uiso 1 1 calc R U . . .
H44C H -0.046575 0.435526 0.757174 0.070 Uiso 1 1 calc R U . . .
H44A H -0.083387 0.519641 0.806544 0.070 Uiso 1 1 calc R U . . .
C45 C -0.0867(3) 0.3212(3) 0.89505(11) 0.0488(6) Uani 1 1 d . . . . .
H45A H -0.032709 0.252730 0.922412 0.073 Uiso 1 1 calc R U . . .
H45B H -0.185892 0.302909 0.894244 0.073 Uiso 1 1 calc R U . . .
H45C H -0.088855 0.407185 0.905928 0.073 Uiso 1 1 calc R U . . .
C46 C 0.3320(3) 0.5911(2) 0.89693(10) 0.0394(5) Uani 1 1 d . . . . .
C47 C 0.2678(4) 0.7121(3) 0.85513(15) 0.0678(9) Uani 1 1 d . . . . .
H47B H 0.279491 0.792277 0.868717 0.102 Uiso 1 1 calc R U . . .
H47C H 0.164613 0.709863 0.851648 0.102 Uiso 1 1 calc R U . . .
H47A H 0.318295 0.711627 0.818274 0.102 Uiso 1 1 calc R U . . .
C48 C 0.2494(5) 0.5941(3) 0.95408(14) 0.0767(11) Uani 1 1 d . . . . .
H48C H 0.291675 0.519524 0.981918 0.115 Uiso 1 1 calc R U . . .
H48A H 0.147338 0.587948 0.950165 0.115 Uiso 1 1 calc R U . . .
H48B H 0.256601 0.676646 0.966558 0.115 Uiso 1 1 calc R U . . .
C49 C 0.4898(4) 0.5994(3) 0.9032(2) 0.0897(14) Uani 1 1 d . . . . .
H49A H 0.530654 0.526005 0.931866 0.135 Uiso 1 1 calc R U . . .
H49C H 0.497913 0.682938 0.914652 0.135 Uiso 1 1 calc R U . . .
H49B H 0.543168 0.594620 0.867139 0.135 Uiso 1 1 calc R U . . .

loop_
_atom_site_aniso_label
_atom_site_aniso_U_11
_atom_site_aniso_U_22
_atom_site_aniso_U_33
_atom_site_aniso_U_23
_atom_site_aniso_U_13
_atom_site_aniso_U_12
Br1 0.02242(19) 0.04231(16) 0.02380(15) -0.00488(11) -0.00294(13) -0.00343(15)
Mn1 0.02431(15) 0.01848(14) 0.01730(14) -0.00144(10) -0.00416(11) -0.00210(11)
P1 0.0187(2) 0.0202(2) 0.0173(2) -0.00194(17) -0.00274(17) -0.00324(17)
O1 0.0945(15) 0.0241(8) 0.0303(9) -0.0068(7) 0.0058(9) -0.0042(8)
C1 0.0445(13) 0.0252(10) 0.0215(10) 0.0039(8) -0.0027(9) -0.0051(9)
Br1A 0.048(3) 0.065(9) 0.067(11) -0.043(9) 0.005(6) -0.018(6)
P2 0.0233(2) 0.0189(2) 0.0155(2) -0.00256(17) -0.00396(18) -0.00234(18)
O2 0.0403(10) 0.0528(10) 0.0440(10) -0.0011(8) -0.0117(8) -0.0235(8)
C2 0.0377(12) 0.0259(10) 0.0231(10) 0.0002(8) -0.0060(9) -0.0078(9)
O3 0.070(2) 0.0337(18) 0.036(2) 0.0013(13) -0.0081(14) -0.0053(12)
C3 0.0324(15) 0.029(2) 0.030(2) -0.0099(15) -0.0019(15) -0.0036(15)
O3A 0.034(13) 0.045(12) 0.028(13) 0.004(10) 0.000(12) 0.001(13)
C3A 0.039(9) 0.039(8) 0.019(8) 0.005(7) -0.009(8) -0.013(8)
O4 0.0455(9) 0.0225(7) 0.0162(6) -0.0032(5) -0.0049(6) -0.0100(6)
C4 0.0239(9) 0.0215(9) 0.0183(9) -0.0019(7) -0.0022(7) -0.0048(7)
O5 0.0234(7) 0.0259(7) 0.0154(6) -0.0013(5) -0.0036(5) 0.0017(5)
C5 0.0248(10) 0.0450(12) 0.0224(10) -0.0052(9) -0.0031(8) -0.0007(9)
O6 0.0260(7) 0.0220(6) 0.0174(6) -0.0051(5) -0.0021(5) -0.0048(5)
C6 0.0309(12) 0.0481(13) 0.0280(11) -0.0054(10) -0.0103(9) 0.0036(10)
C7 0.0448(13) 0.0384(12) 0.0223(10) 0.0019(9) -0.0119(9) -0.0046(10)
C8 0.0384(13) 0.0499(14) 0.0196(10) 0.0024(9) 0.0008(9) -0.0083(10)
C9 0.0260(10) 0.0379(11) 0.0227(10) -0.0003(8) -0.0017(8) -0.0028(8)
C10 0.0201(9) 0.0302(10) 0.0177(9) -0.0021(7) -0.0041(7) -0.0012(7)
C11 0.0255(10) 0.0345(11) 0.0289(11) -0.0045(8) -0.0022(8) -0.0065(8)
C12 0.0241(11) 0.0537(14) 0.0299(11) -0.0058(10) -0.0012(9) -0.0108(10)
C13 0.0209(10) 0.0663(16) 0.0253(11) -0.0078(10) -0.0011(8) 0.0021(10)
C14 0.0313(12) 0.0437(13) 0.0248(10) -0.0088(9) -0.0038(9) 0.0112(9)
C15 0.0261(10) 0.0316(10) 0.0216(9) -0.0047(8) -0.0044(8) 0.0003(8)
C16 0.0190(9) 0.0211(9) 0.0199(9) -0.0037(7) -0.0021(7) -0.0017(7)
C17 0.0289(10) 0.0240(9) 0.0186(9) -0.0040(7) -0.0030(7) -0.0035(8)
C18 0.0379(12) 0.0247(10) 0.0253(10) -0.0083(8) -0.0072(9) -0.0040(8)
C19 0.0392(12) 0.0208(10) 0.0311(11) -0.0044(8) -0.0056(9) -0.0091(8)
C20 0.0348(11) 0.0224(9) 0.0225(10) -0.0014(7) -0.0009(8) -0.0066(8)
C21 0.0237(9) 0.0191(9) 0.0191(9) -0.0048(7) -0.0035(7) -0.0007(7)
C22 0.0224(9) 0.0228(9) 0.0153(8) -0.0003(7) -0.0044(7) -0.0027(7)
C23 0.0279(10) 0.0216(9) 0.0213(9) -0.0020(7) -0.0032(8) 0.0005(7)
C24 0.0269(10) 0.0224(9) 0.0231(10) -0.0001(7) -0.0043(8) 0.0022(7)
C25 0.0219(9) 0.0274(10) 0.0195(9) 0.0001(7) -0.0042(7) -0.0036(7)
C26 0.0228(9) 0.0271(10) 0.0187(9) -0.0045(7) -0.0029(7) -0.0024(7)
C27 0.0211(9) 0.0225(9) 0.0196(9) -0.0026(7) -0.0042(7) -0.0016(7)
C28 0.0337(11) 0.0296(11) 0.0225(10) -0.0055(8) -0.0017(8) 0.0076(8)
C29 0.0323(12) 0.0459(13) 0.0249(11) -0.0079(9) 0.0010(9) -0.0010(10)
C30 0.0542(16) 0.0408(13) 0.0374(13) -0.0198(10) 0.0031(11) -0.0087(11)
C31 0.0705(19) 0.0498(15) 0.0332(13) -0.0095(11) -0.0018(12) 0.0341(14)
C32 0.0265(10) 0.0325(10) 0.0198(9) 0.0017(8) -0.0072(8) -0.0023(8)
C33 0.0291(12) 0.0543(14) 0.0305(12) -0.0025(10) -0.0115(9) 0.0048(10)
C34 0.0549(15) 0.0374(12) 0.0279(11) 0.0067(9) -0.0107(11) -0.0093(11)
C35 0.0314(11) 0.0465(13) 0.0221(10) -0.0043(9) -0.0093(9) -0.0028(9)
C36 0.0233(9) 0.0219(9) 0.0162(8) -0.0033(7) -0.0037(7) 0.0000(7)
C37 0.0259(10) 0.0195(9) 0.0164(8) -0.0025(7) -0.0028(7) -0.0025(7)
C38 0.0234(10) 0.0249(9) 0.0191(9) -0.0009(7) -0.0028(7) -0.0007(7)
C39 0.0296(11) 0.0257(10) 0.0241(10) -0.0069(8) -0.0030(8) 0.0044(8)
C40 0.0361(11) 0.0236(10) 0.0241(10) -0.0081(8) -0.0081(8) 0.0004(8)
C41 0.0280(10) 0.0278(10) 0.0240(10) -0.0071(8) -0.0070(8) -0.0033(8)
C42 0.0234(10) 0.0311(10) 0.0264(10) -0.0046(8) 0.0001(8) -0.0005(8)
C43 0.0313(12) 0.0408(13) 0.0485(14) -0.0107(11) 0.0038(10) -0.0120(10)
C44 0.0360(13) 0.0464(14) 0.0527(16) -0.0005(12) -0.0137(12) 0.0012(11)
C45 0.0353(14) 0.0734(18) 0.0408(14) -0.0192(13) 0.0089(11) -0.0118(13)
C46 0.0491(14) 0.0287(11) 0.0439(14) -0.0159(10) -0.0157(11) 0.0008(10)
C47 0.095(3) 0.0308(14) 0.081(2) -0.0089(14) -0.035(2) -0.0067(14)
C48 0.126(3) 0.0569(19) 0.0558(19) -0.0363(16) -0.005(2) -0.0071(19)
C49 0.070(2) 0.062(2) 0.157(4) -0.064(2) -0.049(2) 0.0001(17)

loop_
_atom_type_symbol
_atom_type_description
_atom_type_scat_dispersion_real
_atom_type_scat_dispersion_imag
_atom_type_scat_source
C C 0.0033 0.0016 'International Tables Vol C Tables 4.2.6.8 and 6.1.1.4'
H H 0.0000 0.0000 'International Tables Vol C Tables 4.2.6.8 and 6.1.1.4'
Br Br -0.2901 2.4595 'International Tables Vol C Tables 4.2.6.8 and 6.1.1.4'
Mn Mn 0.3368 0.7283 'International Tables Vol C Tables 4.2.6.8 and 6.1.1.4'
O O 0.0106 0.0060 'International Tables Vol C Tables 4.2.6.8 and 6.1.1.4'
P P 0.1023 0.0942 'International Tables Vol C Tables 4.2.6.8 and 6.1.1.4'

loop_
_geom_angle_atom_site_label_1
_geom_angle_atom_site_label_2
_geom_angle_atom_site_label_3
_geom_angle
_geom_angle_site_symmetry_1
_geom_angle_site_symmetry_3
_geom_angle_publ_flag
P1 Mn1 Br1 88.024(17) . . ?
P1 Mn1 Br1A 88.13(19) . . ?
C1 Mn1 Br1 88.43(7) . . ?
C1 Mn1 P1 174.73(7) . . ?
C1 Mn1 Br1A 88.1(2) . . ?
C1 Mn1 P2 95.81(6) . . ?
P2 Mn1 Br1 86.514(18) . . ?
P2 Mn1 P1 87.868(19) . . ?
P2 Mn1 Br1A 175.79(18) . . ?
C2 Mn1 Br1 174.00(7) . . ?
C2 Mn1 P1 96.70(7) . . ?
C2 Mn1 C1 87.10(10) . . ?
C2 Mn1 Br1A 91.8(2) . . ?
C2 Mn1 P2 89.96(6) . . ?
C2 Mn1 C3 93.49(18) . . ?
C2 Mn1 C3A 174.3(11) . . ?
C3 Mn1 Br1 90.41(17) . . ?
C3 Mn1 P1 87.41(16) . . ?
C3 Mn1 C1 88.72(17) . . ?
C3 Mn1 P2 174.45(17) . . ?
C3A Mn1 P1 88.9(11) . . ?
C3A Mn1 C1 87.2(11) . . ?
C3A Mn1 Br1A 88.0(10) . . ?
C3A Mn1 P2 90.6(9) . . ?
C4 P1 Mn1 116.17(6) . . ?
C10 P1 Mn1 116.31(6) . . ?
C10 P1 C4 101.08(9) . . ?
C10 P1 C16 104.83(9) . . ?
C16 P1 Mn1 114.06(6) . . ?
C16 P1 C4 102.53(8) . . ?
O1 C1 Mn1 173.67(19) . . ?
O4 P2 Mn1 119.40(5) . . ?
O4 P2 O5 103.51(8) . . ?
O4 P2 O6 92.61(7) . . ?
O5 P2 Mn1 109.44(5) . . ?
O5 P2 O6 103.29(7) . . ?
O6 P2 Mn1 125.44(5) . . ?
O2 C2 Mn1 174.8(2) . . ?
O3 C3 Mn1 179.5(7) . . ?
O3A C3A Mn1 175(4) . . ?
C21 O4 P2 132.86(12) . . ?
C5 C4 P1 119.64(15) . . ?
C9 C4 P1 121.87(15) . . ?
C9 C4 C5 118.49(18) . . ?
C22 O5 P2 128.19(12) . . ?
C4 C5 H5 119.7 . . ?
C6 C5 C4 120.6(2) . . ?
C6 C5 H5 119.7 . . ?
C37 O6 P2 117.42(11) . . ?
C5 C6 H6 119.8 . . ?
C7 C6 C5 120.4(2) . . ?
C7 C6 H6 119.8 . . ?
C6 C7 H7 120.3 . . ?
C8 C7 C6 119.4(2) . . ?
C8 C7 H7 120.3 . . ?
C7 C8 H8 119.7 . . ?
C7 C8 C9 120.6(2) . . ?
C9 C8 H8 119.7 . . ?
C4 C9 C8 120.4(2) . . ?
C4 C9 H9 119.8 . . ?
C8 C9 H9 119.8 . . ?
C11 C10 P1 117.70(15) . . ?
C11 C10 C15 118.96(18) . . ?
C15 C10 P1 123.22(15) . . ?
C10 C11 H11 119.6 . . ?
C12 C11 C10 120.8(2) . . ?
C12 C11 H11 119.6 . . ?
C11 C12 H12 120.1 . . ?
C11 C12 C13 119.8(2) . . ?
C13 C12 H12 120.1 . . ?
C12 C13 H13 119.9 . . ?
C14 C13 C12 120.2(2) . . ?
C14 C13 H13 119.9 . . ?
C13 C14 H14 119.9 . . ?
C13 C14 C15 120.2(2) . . ?
C15 C14 H14 119.9 . . ?
C10 C15 H15 120.0 . . ?
C14 C15 C10 120.0(2) . . ?
C14 C15 H15 120.0 . . ?
C17 C16 P1 119.16(14) . . ?
C21 C16 P1 124.19(14) . . ?
C21 C16 C17 116.63(17) . . ?
C16 C17 H17 118.8 . . ?
C18 C17 C16 122.39(18) . . ?
C18 C17 H17 118.8 . . ?
C17 C18 H18 120.3 . . ?
C17 C18 C19 119.36(18) . . ?
C19 C18 H18 120.3 . . ?
C18 C19 H19 120.0 . . ?
C20 C19 C18 119.95(19) . . ?
C20 C19 H19 120.0 . . ?
C19 C20 H20 119.9 . . ?
C19 C20 C21 120.17(18) . . ?
C21 C20 H20 119.9 . . ?
O4 C21 C16 125.70(16) . . ?
C20 C21 O4 112.77(16) . . ?
C20 C21 C16 121.49(17) . . ?
C23 C22 O5 119.14(16) . . ?
C27 C22 O5 117.89(16) . . ?
C27 C22 C23 122.56(17) . . ?
C22 C23 C28 123.37(17) . . ?
C24 C23 C22 115.85(17) . . ?
C24 C23 C28 120.64(17) . . ?
C23 C24 H24 117.9 . . ?
C25 C24 C23 124.22(18) . . ?
C25 C24 H24 117.9 . . ?
C24 C25 C32 119.08(17) . . ?
C26 C25 C24 117.24(17) . . ?
C26 C25 C32 123.68(18) . . ?
C25 C26 H26 119.1 . . ?
C25 C26 C27 121.77(18) . . ?
C27 C26 H26 119.1 . . ?
C22 C27 C26 118.17(17) . . ?
C22 C27 C36 124.81(16) . . ?
C26 C27 C36 116.98(16) . . ?
C23 C28 C29 108.84(17) . . ?
C23 C28 C31 111.20(17) . . ?
C29 C28 C31 106.6(2) . . ?
C30 C28 C23 111.98(18) . . ?
C30 C28 C29 110.97(18) . . ?
C30 C28 C31 107.2(2) . . ?
C28 C29 H29A 109.5 . . ?
C28 C29 H29B 109.5 . . ?
C28 C29 H29C 109.5 . . ?
H29A C29 H29B 109.5 . . ?
H29A C29 H29C 109.5 . . ?
H29B C29 H29C 109.5 . . ?
C28 C30 H30A 109.5 . . ?
C28 C30 H30B 109.5 . . ?
C28 C30 H30C 109.5 . . ?
H30A C30 H30B 109.5 . . ?
H30A C30 H30C 109.5 . . ?
H30B C30 H30C 109.5 . . ?
C28 C31 H31A 109.5 . . ?
C28 C31 H31B 109.5 . . ?
C28 C31 H31C 109.5 . . ?
H31A C31 H31B 109.5 . . ?
H31A C31 H31C 109.5 . . ?
H31B C31 H31C 109.5 . . ?
C33 C32 C25 109.61(17) . . ?
C34 C32 C25 109.20(17) . . ?
C34 C32 C33 109.14(18) . . ?
C35 C32 C25 112.05(16) . . ?
C35 C32 C33 108.02(18) . . ?
C35 C32 C34 108.78(18) . . ?
C32 C33 H33A 109.5 . . ?
C32 C33 H33B 109.5 . . ?
C32 C33 H33C 109.5 . . ?
H33A C33 H33B 109.5 . . ?
H33A C33 H33C 109.5 . . ?
H33B C33 H33C 109.5 . . ?
C32 C34 H34A 109.5 . . ?
C32 C34 H34B 109.5 . . ?
C32 C34 H34C 109.5 . . ?
H34A C34 H34B 109.5 . . ?
H34A C34 H34C 109.5 . . ?
H34B C34 H34C 109.5 . . ?
C32 C35 H35A 109.5 . . ?
C32 C35 H35B 109.5 . . ?
C32 C35 H35C 109.5 . . ?
H35A C35 H35B 109.5 . . ?
H35A C35 H35C 109.5 . . ?
H35B C35 H35C 109.5 . . ?
C37 C36 C27 121.24(16) . . ?
C37 C36 C41 118.24(17) . . ?
C41 C36 C27 119.96(17) . . ?
C36 C37 O6 116.54(16) . . ?
C38 C37 O6 120.91(17) . . ?
C38 C37 C36 122.47(17) . . ?
C37 C38 C39 114.80(18) . . ?
C37 C38 C42 126.87(17) . . ?
C39 C38 C42 118.23(17) . . ?
C38 C39 H39 117.8 . . ?
C40 C39 C38 124.42(18) . . ?
C40 C39 H39 117.8 . . ?
C39 C40 C41 117.25(18) . . ?
C39 C40 C46 120.27(19) . . ?
C41 C40 C46 122.47(19) . . ?
C36 C41 H41 119.5 . . ?
C40 C41 C36 120.94(18) . . ?
C40 C41 H41 119.5 . . ?
C43 C42 C38 114.97(17) . . ?
C43 C42 C45 106.67(19) . . ?
C44 C42 C38 110.74(18) . . ?
C44 C42 C43 107.43(19) . . ?
C44 C42 C45 108.82(19) . . ?
C45 C42 C38 108.01(17) . . ?
C42 C43 H43C 109.5 . . ?
C42 C43 H43A 109.5 . . ?
C42 C43 H43B 109.5 . . ?
H43C C43 H43A 109.5 . . ?
H43C C43 H43B 109.5 . . ?
H43A C43 H43B 109.5 . . ?
C42 C44 H44B 109.5 . . ?
C42 C44 H44C 109.5 . . ?
C42 C44 H44A 109.5 . . ?
H44B C44 H44C 109.5 . . ?
H44B C44 H44A 109.5 . . ?
H44C C44 H44A 109.5 . . ?
C42 C45 H45A 109.5 . . ?
C42 C45 H45B 109.5 . . ?
C42 C45 H45C 109.5 . . ?
H45A C45 H45B 109.5 . . ?
H45A C45 H45C 109.5 . . ?
H45B C45 H45C 109.5 . . ?
C40 C46 C48 109.3(2) . . ?
C47 C46 C40 109.14(19) . . ?
C47 C46 C48 108.2(2) . . ?
C49 C46 C40 112.3(2) . . ?
C49 C46 C47 108.5(3) . . ?
C49 C46 C48 109.4(3) . . ?
C46 C47 H47B 109.5 . . ?
C46 C47 H47C 109.5 . . ?
C46 C47 H47A 109.5 . . ?
H47B C47 H47C 109.5 . . ?
H47B C47 H47A 109.5 . . ?
H47C C47 H47A 109.5 . . ?
C46 C48 H48C 109.5 . . ?
C46 C48 H48A 109.5 . . ?
C46 C48 H48B 109.5 . . ?
H48C C48 H48A 109.5 . . ?
H48C C48 H48B 109.5 . . ?
H48A C48 H48B 109.5 . . ?
C46 C49 H49A 109.5 . . ?
C46 C49 H49C 109.5 . . ?
C46 C49 H49B 109.5 . . ?
H49A C49 H49C 109.5 . . ?
H49A C49 H49B 109.5 . . ?
H49C C49 H49B 109.5 . . ?

loop_
_geom_bond_atom_site_label_1
_geom_bond_atom_site_label_2
_geom_bond_distance
_geom_bond_site_symmetry_2
_geom_bond_publ_flag
Br1 Mn1 2.5075(5) . ?
Mn1 P1 2.3361(5) . ?
Mn1 C1 1.834(2) . ?
Mn1 Br1A 2.501(13) . ?
Mn1 P2 2.2371(5) . ?
Mn1 C2 1.803(2) . ?
Mn1 C3 1.817(4) . ?
Mn1 C3A 1.809(19) . ?
P1 C4 1.8470(19) . ?
P1 C10 1.824(2) . ?
P1 C16 1.8252(19) . ?
O1 C1 1.130(3) . ?
P2 O4 1.5988(14) . ?
P2 O5 1.6017(14) . ?
P2 O6 1.6142(13) . ?
O2 C2 1.142(3) . ?
O3 C3 1.153(8) . ?
O3A C3A 1.20(3) . ?
O4 C21 1.387(2) . ?
C4 C5 1.391(3) . ?
C4 C9 1.388(3) . ?
O5 C22 1.406(2) . ?
C5 H5 0.9500 . ?
C5 C6 1.389(3) . ?
O6 C37 1.406(2) . ?
C6 H6 0.9500 . ?
C6 C7 1.377(3) . ?
C7 H7 0.9500 . ?
C7 C8 1.376(3) . ?
C8 H8 0.9500 . ?
C8 C9 1.392(3) . ?
C9 H9 0.9500 . ?
C10 C11 1.394(3) . ?
C10 C15 1.394(3) . ?
C11 H11 0.9500 . ?
C11 C12 1.380(3) . ?
C12 H12 0.9500 . ?
C12 C13 1.383(3) . ?
C13 H13 0.9500 . ?
C13 C14 1.381(3) . ?
C14 H14 0.9500 . ?
C14 C15 1.390(3) . ?
C15 H15 0.9500 . ?
C16 C17 1.403(3) . ?
C16 C21 1.397(3) . ?
C17 H17 0.9500 . ?
C17 C18 1.374(3) . ?
C18 H18 0.9500 . ?
C18 C19 1.386(3) . ?
C19 H19 0.9500 . ?
C19 C20 1.379(3) . ?
C20 H20 0.9500 . ?
C20 C21 1.382(3) . ?
C22 C23 1.402(3) . ?
C22 C27 1.389(3) . ?
C23 C24 1.393(3) . ?
C23 C28 1.532(3) . ?
C24 H24 0.9500 . ?
C24 C25 1.393(3) . ?
C25 C26 1.381(3) . ?
C25 C32 1.536(3) . ?
C26 H26 0.9500 . ?
C26 C27 1.408(2) . ?
C27 C36 1.490(3) . ?
C28 C29 1.538(3) . ?
C28 C30 1.530(3) . ?
C28 C31 1.539(3) . ?
C29 H29A 0.9800 . ?
C29 H29B 0.9800 . ?
C29 H29C 0.9800 . ?
C30 H30A 0.9800 . ?
C30 H30B 0.9800 . ?
C30 H30C 0.9800 . ?
C31 H31A 0.9800 . ?
C31 H31B 0.9800 . ?
C31 H31C 0.9800 . ?
C32 C33 1.535(3) . ?
C32 C34 1.532(3) . ?
C32 C35 1.531(3) . ?
C33 H33A 0.9800 . ?
C33 H33B 0.9800 . ?
C33 H33C 0.9800 . ?
C34 H34A 0.9800 . ?
C34 H34B 0.9800 . ?
C34 H34C 0.9800 . ?
C35 H35A 0.9800 . ?
C35 H35B 0.9800 . ?
C35 H35C 0.9800 . ?
C36 C37 1.396(3) . ?
C36 C41 1.399(3) . ?
C37 C38 1.395(3) . ?
C38 C39 1.402(3) . ?
C38 C42 1.541(3) . ?
C39 H39 0.9500 . ?
C39 C40 1.390(3) . ?
C40 C41 1.390(3) . ?
C40 C46 1.536(3) . ?
C41 H41 0.9500 . ?
C42 C43 1.534(3) . ?
C42 C44 1.526(3) . ?
C42 C45 1.537(3) . ?
C43 H43C 0.9800 . ?
C43 H43A 0.9800 . ?
C43 H43B 0.9800 . ?
C44 H44B 0.9800 . ?
C44 H44C 0.9800 . ?
C44 H44A 0.9800 . ?
C45 H45A 0.9800 . ?
C45 H45B 0.9800 . ?
C45 H45C 0.9800 . ?
C46 C47 1.532(4) . ?
C46 C48 1.539(4) . ?
C46 C49 1.514(4) . ?
C47 H47B 0.9800 . ?
C47 H47C 0.9800 . ?
C47 H47A 0.9800 . ?
C48 H48C 0.9800 . ?
C48 H48A 0.9800 . ?
C48 H48B 0.9800 . ?
C49 H49A 0.9800 . ?
C49 H49C 0.9800 . ?
C49 H49B 0.9800 . ?

loop_
_geom_torsion_atom_site_label_1
_geom_torsion_atom_site_label_2
_geom_torsion_atom_site_label_3
_geom_torsion_atom_site_label_4
_geom_torsion
_geom_torsion_site_symmetry_1
_geom_torsion_site_symmetry_2
_geom_torsion_site_symmetry_3
_geom_torsion_site_symmetry_4
_geom_torsion_publ_flag
Mn1 P1 C4 C5 -52.77(18) . . . . ?
Mn1 P1 C4 C9 126.57(15) . . . . ?
Mn1 P1 C10 C11 -48.71(17) . . . . ?
Mn1 P1 C10 C15 135.39(15) . . . . ?
Mn1 P1 C16 C17 150.57(13) . . . . ?
Mn1 P1 C16 C21 -28.09(18) . . . . ?
Mn1 P2 O4 C21 13.4(2) . . . . ?
Mn1 P2 O5 C22 147.28(13) . . . . ?
Mn1 P2 O6 C37 -55.41(14) . . . . ?
P1 C4 C5 C6 178.84(17) . . . . ?
P1 C4 C9 C8 -178.58(17) . . . . ?
P1 C10 C11 C12 -177.43(16) . . . . ?
P1 C10 C15 C14 176.98(15) . . . . ?
P1 C16 C17 C18 -177.97(16) . . . . ?
P1 C16 C21 O4 -4.7(3) . . . . ?
P1 C16 C21 C20 177.58(15) . . . . ?
P2 O4 C21 C16 14.9(3) . . . . ?
P2 O4 C21 C20 -167.20(15) . . . . ?
P2 O5 C22 C23 131.73(16) . . . . ?
P2 O5 C22 C27 -55.5(2) . . . . ?
P2 O6 C37 C36 -64.60(18) . . . . ?
P2 O6 C37 C38 118.60(17) . . . . ?
O4 P2 O5 C22 -84.39(15) . . . . ?
O4 P2 O6 C37 175.13(13) . . . . ?
C4 P1 C10 C11 78.03(16) . . . . ?
C4 P1 C10 C15 -97.87(17) . . . . ?
C4 P1 C16 C17 24.13(17) . . . . ?
C4 P1 C16 C21 -154.53(16) . . . . ?
C4 C5 C6 C7 -0.3(4) . . . . ?
O5 P2 O4 C21 -108.52(18) . . . . ?
O5 P2 O6 C37 70.59(13) . . . . ?
O5 C22 C23 C24 177.39(17) . . . . ?
O5 C22 C23 C28 1.7(3) . . . . ?
O5 C22 C27 C26 -175.28(16) . . . . ?
O5 C22 C27 C36 7.1(3) . . . . ?
C5 C4 C9 C8 0.8(3) . . . . ?
C5 C6 C7 C8 0.9(4) . . . . ?
O6 P2 O4 C21 147.15(18) . . . . ?
O6 P2 O5 C22 11.62(16) . . . . ?
O6 C37 C38 C39 -169.48(16) . . . . ?
O6 C37 C38 C42 14.3(3) . . . . ?
C6 C7 C8 C9 -0.7(4) . . . . ?
C7 C8 C9 C4 -0.2(4) . . . . ?
C9 C4 C5 C6 -0.5(3) . . . . ?
C10 P1 C4 C5 -179.61(16) . . . . ?
C10 P1 C4 C9 -0.27(18) . . . . ?
C10 P1 C16 C17 -81.08(16) . . . . ?
C10 P1 C16 C21 100.25(17) . . . . ?
C10 C11 C12 C13 0.6(3) . . . . ?
C11 C10 C15 C14 1.1(3) . . . . ?
C11 C12 C13 C14 0.4(3) . . . . ?
C12 C13 C14 C15 -0.6(3) . . . . ?
C13 C14 C15 C10 -0.1(3) . . . . ?
C15 C10 C11 C12 -1.3(3) . . . . ?
C16 P1 C4 C5 72.29(18) . . . . ?
C16 P1 C4 C9 -108.36(17) . . . . ?
C16 P1 C10 C11 -175.68(15) . . . . ?
C16 P1 C10 C15 8.42(18) . . . . ?
C16 C17 C18 C19 0.4(3) . . . . ?
C17 C16 C21 O4 176.63(17) . . . . ?
C17 C16 C21 C20 -1.1(3) . . . . ?
C17 C18 C19 C20 -1.3(3) . . . . ?
C18 C19 C20 C21 1.0(3) . . . . ?
C19 C20 C21 O4 -177.77(18) . . . . ?
C19 C20 C21 C16 0.3(3) . . . . ?
C21 C16 C17 C18 0.8(3) . . . . ?
C22 C23 C24 C25 -3.9(3) . . . . ?
C22 C23 C28 C29 60.7(3) . . . . ?
C22 C23 C28 C30 -62.4(3) . . . . ?
C22 C23 C28 C31 177.8(2) . . . . ?
C22 C27 C36 C37 52.9(3) . . . . ?
C22 C27 C36 C41 -135.9(2) . . . . ?
C23 C22 C27 C26 -2.7(3) . . . . ?
C23 C22 C27 C36 179.67(18) . . . . ?
C23 C24 C25 C26 0.6(3) . . . . ?
C23 C24 C25 C32 -179.47(19) . . . . ?
C24 C23 C28 C29 -114.8(2) . . . . ?
C24 C23 C28 C30 122.2(2) . . . . ?
C24 C23 C28 C31 2.3(3) . . . . ?
C24 C25 C26 C27 1.9(3) . . . . ?
C24 C25 C32 C33 51.5(3) . . . . ?
C24 C25 C32 C34 -68.0(2) . . . . ?
C24 C25 C32 C35 171.39(18) . . . . ?
C25 C26 C27 C22 -0.8(3) . . . . ?
C25 C26 C27 C36 176.93(18) . . . . ?
C26 C25 C32 C33 -128.6(2) . . . . ?
C26 C25 C32 C34 111.9(2) . . . . ?
C26 C25 C32 C35 -8.7(3) . . . . ?
C26 C27 C36 C37 -124.8(2) . . . . ?
C26 C27 C36 C41 46.5(3) . . . . ?
C27 C22 C23 C24 4.9(3) . . . . ?
C27 C22 C23 C28 -170.75(19) . . . . ?
C27 C36 C37 O6 -19.7(3) . . . . ?
C27 C36 C37 C38 157.08(18) . . . . ?
C27 C36 C41 C40 -168.39(18) . . . . ?
C28 C23 C24 C25 171.91(19) . . . . ?
C32 C25 C26 C27 -178.04(18) . . . . ?
C36 C37 C38 C39 13.9(3) . . . . ?
C36 C37 C38 C42 -162.31(18) . . . . ?
C37 C36 C41 C40 3.1(3) . . . . ?
C37 C38 C39 C40 -2.9(3) . . . . ?
C37 C38 C42 C43 5.5(3) . . . . ?
C37 C38 C42 C44 -116.5(2) . . . . ?
C37 C38 C42 C45 124.4(2) . . . . ?
C38 C39 C40 C41 -7.3(3) . . . . ?
C38 C39 C40 C46 174.0(2) . . . . ?
C39 C38 C42 C43 -170.62(18) . . . . ?
C39 C38 C42 C44 67.4(2) . . . . ?
C39 C38 C42 C45 -51.7(2) . . . . ?
C39 C40 C41 C36 7.1(3) . . . . ?
C39 C40 C46 C47 -56.3(3) . . . . ?
C39 C40 C46 C48 61.8(3) . . . . ?
C39 C40 C46 C49 -176.6(3) . . . . ?
C41 C36 C37 O6 168.91(16) . . . . ?
C41 C36 C37 C38 -14.3(3) . . . . ?
C41 C40 C46 C47 125.1(3) . . . . ?
C41 C40 C46 C48 -116.8(3) . . . . ?
C41 C40 C46 C49 4.8(4) . . . . ?
C42 C38 C39 C40 173.71(19) . . . . ?
C46 C40 C41 C36 -174.3(2) . . . . ?
